data_4506947
loop_
_publ_author_name
'Mali, Sachitanand M.'
'Schneider, Tobias F.'
'Bandyopadhyay, Anupam'
'Jadhav, Sandip V.'
'Werz, Daniel B.'
'Gopi, Hosahudya N.'

_publ_section_title
;
 Thiazole--Carbonyl Interactions: A Case Study Using Phenylalanine
 Thiazole Cyclic Tripeptides
;
_journal_issue 11
_journal_name_full 'Crystal Growth &amp; Design'
_journal_page_first 5643
_journal_paper_doi 10.1021/cg301147s
_journal_volume 12
_journal_year 2012
_chemical_absolute_configuration syn
_chemical_compound_source Synthesis
_chemical_formula_moiety 'C36 H30 N3 O3 S3, C1 H4 O'
_chemical_formula_sum 'C37 H34 N3 O4 S3'
_chemical_formula_weight 680.887
_chemical_name_common 'Cyclic Thizole Peptide'
_chemical_name_systematic 'Tricyclic Phenylalanine Thiazole Peptide'
_space_group_IT_number 4
_symmetry_cell_setting monoclinic
_symmetry_Int_Tables_number 4
_symmetry_space_group_name_Hall 'P 2yb'
_symmetry_space_group_name_H-M 'P 1 21 1'
_atom_sites_solution_hydrogens geom
_atom_sites_solution_primary direct
_atom_sites_solution_secondary difmap
_audit_creation_method SHELXL-97
_cell_angle_alpha 90.00
_cell_angle_beta 109.105(2)
_cell_angle_gamma 90.00
_cell_formula_units_Z 2
_cell_length_a 8.4345(7)
_cell_length_b 18.6369(15)
_cell_length_c 11.8554(9)
_cell_measurement_reflns_used 2692
_cell_measurement_temperature 200(2)
_cell_measurement_theta_max 28.36
_cell_measurement_theta_min 2.56
_cell_volume 1760.9(2)
_computing_structure_refinement 'SHELXL-97 (Sheldrick, 2008)'
_computing_structure_solution 'SHELXS-97 (Sheldrick, 2008)'
_diffrn_ambient_pressure 101.325
_diffrn_ambient_temperature 200(2)
_diffrn_measured_fraction_theta_full 0.990
_diffrn_measured_fraction_theta_max 0.990
_diffrn_radiation_monochromator graphite
_diffrn_radiation_probe x-ray
_diffrn_radiation_type MoK\a
_diffrn_radiation_wavelength 0.71073
_diffrn_reflns_av_R_equivalents 0.0160
_diffrn_reflns_av_sigmaI/netI 0.0272
_diffrn_reflns_limit_h_max 11
_diffrn_reflns_limit_h_min -11
_diffrn_reflns_limit_k_max 24
_diffrn_reflns_limit_k_min -24
_diffrn_reflns_limit_l_max 10
_diffrn_reflns_limit_l_min -15
_diffrn_reflns_number 9744
_diffrn_reflns_theta_full 28.28
_diffrn_reflns_theta_max 28.28
_diffrn_reflns_theta_min 2.56
_diffrn_source 'fine-focus sealed tube'
_diffrn_source_type 'Graphatie Monochromator'
_exptl_absorpt_coefficient_mu 0.254
_exptl_absorpt_correction_T_max 0.91
_exptl_absorpt_correction_T_min 0.87
_exptl_absorpt_correction_type multi-scan
_exptl_absorpt_process_details SADABS
_exptl_crystal_colour Colorless
_exptl_crystal_density_diffrn 1.295
_exptl_crystal_density_method 'not measured'
_exptl_crystal_description Rectangular
_exptl_crystal_F_000 726
_exptl_crystal_recrystallization_method 'MeoH slow evaporation'
_exptl_crystal_size_max 0.60
_exptl_crystal_size_mid 0.42
_exptl_crystal_size_min 0.35
_refine_diff_density_max 0.223
_refine_diff_density_min -0.228
_refine_diff_density_rms 0.034
_refine_ls_abs_structure_details 'Flack H D (1983), Acta Cryst. A39, 876-881'
_refine_ls_abs_structure_Flack 0.03(4)
_refine_ls_extinction_method none
_refine_ls_goodness_of_fit_ref 1.870
_refine_ls_hydrogen_treatment constr
_refine_ls_matrix_type full
_refine_ls_number_parameters 453
_refine_ls_number_reflns 6169
_refine_ls_number_restraints 1
_refine_ls_restrained_S_all 1.870
_refine_ls_R_factor_all 0.0324
_refine_ls_R_factor_gt 0.0300
_refine_ls_shift/su_max 0.066
_refine_ls_shift/su_mean 0.005
_refine_ls_structure_factor_coef Fsqd
_refine_ls_weighting_details 'calc w=1/[\s^2^(Fo^2^)+(0.0000P)^2^+0.0000P] where P=(Fo^2^+2Fc^2^)/3'
_refine_ls_weighting_scheme calc
_refine_ls_wR_factor_gt 0.0536
_refine_ls_wR_factor_ref 0.0540
_reflns_number_gt 5860
_reflns_number_total 6169
_reflns_threshold_expression >2sigma(I)
_cod_data_source_file cg301147s_si_002.cif
_cod_data_source_block hng_meoh
_cod_original_sg_symbol_H-M 'P 21'
_cod_database_code 4506947

loop_
_symmetry_equiv_pos_as_xyz
'x, y, z'
'-x, y+1/2, -z'

loop_
_atom_site_label
_atom_site_type_symbol
_atom_site_fract_x
_atom_site_fract_y
_atom_site_fract_z
_atom_site_U_iso_or_equiv
_atom_site_adp_type
_atom_site_occupancy
_atom_site_symmetry_multiplicity
_atom_site_calc_flag
_atom_site_refinement_flags
S1 S 0.36506(5) 0.38257(3) 0.15904(4) 0.02843(11) Uani 1 1 d .
S2 S 0.56556(6) 0.41097(3) 0.89586(5) 0.04147(14) Uani 1 1 d .
S3 S 1.33059(6) 0.22066(3) 0.63635(5) 0.03956(14) Uani 1 1 d .
O1 O 0.85479(16) 0.26634(8) 0.20043(13) 0.0441(4) Uani 1 1 d .
O2 O 1.16381(17) 0.29489(8) 0.94369(13) 0.0401(3) Uani 1 1 d .
O3 O 0.24285(15) 0.47269(7) 0.51477(12) 0.0348(3) Uani 1 1 d .
O4 O 0.9761(3) 0.46942(11) 0.6048(2) 0.0840(7) Uani 1 1 d .
H4 H 1.0609 0.4639 0.5865 0.126 Uiso 1 1 calc R
N1 N 0.49155(18) 0.45948(8) 0.48201(13) 0.0257(3) Uani 1 1 d .
H1A H 0.5955 0.4481 0.5141 0.031 Uiso 1 1 calc R
N2 N 0.64581(17) 0.39599(8) 0.32752(13) 0.0251(3) Uani 1 1 d .
N3 N 0.93774(17) 0.31392(8) 0.38538(14) 0.0262(4) Uani 1 1 d .
H3 H 0.9198 0.3454 0.4328 0.031 Uiso 1 1 calc R
N4 N 1.07200(17) 0.29587(8) 0.62487(14) 0.0271(3) Uani 1 1 d .
N5 N 0.9581(2) 0.35210(9) 0.79965(15) 0.0357(4) Uani 1 1 d .
H5A H 0.9085 0.3572 0.7242 0.043 Uiso 1 1 calc R
N6 N 0.65162(18) 0.42131(8) 0.70942(14) 0.0273(4) Uani 1 1 d .
C1 C 0.4331(2) 0.47832(10) 0.35587(16) 0.0247(4) Uani 1 1 d .
H1 H 0.3102 0.4793 0.3271 0.030 Uiso 1 1 calc R
C2 C 0.4994(2) 0.55310(10) 0.33965(18) 0.0308(4) Uani 1 1 d .
H2A H 0.4721 0.5859 0.3941 0.037 Uiso 1 1 calc R
H2B H 0.6207 0.5506 0.3630 0.037 Uiso 1 1 calc R
C3 C 0.4336(2) 0.58442(10) 0.21559(18) 0.0310(4) Uani 1 1 d .
C4 C 0.3182(3) 0.63978(12) 0.1892(2) 0.0432(6) Uani 1 1 d .
H4A H 0.2761 0.6565 0.2477 0.052 Uiso 1 1 calc R
C5 C 0.2641(3) 0.67094(13) 0.0760(3) 0.0569(7) Uani 1 1 d .
H5 H 0.1880 0.7088 0.0599 0.068 Uiso 1 1 calc R
C6 C 0.3228(3) 0.64586(15) -0.0116(3) 0.0595(7) Uani 1 1 d .
H6 H 0.2862 0.6664 -0.0873 0.071 Uiso 1 1 calc R
C7 C 0.4339(3) 0.59130(14) 0.0124(2) 0.0524(6) Uani 1 1 d .
H7 H 0.4731 0.5744 -0.0474 0.063 Uiso 1 1 calc R
C8 C 0.4909(2) 0.55995(12) 0.12476(19) 0.0379(5) Uani 1 1 d .
H8 H 0.5676 0.5224 0.1395 0.045 Uiso 1 1 calc R
C9 C 0.4925(2) 0.42080(9) 0.28959(16) 0.0232(4) Uani 1 1 d .
C10 C 0.5285(2) 0.33003(11) 0.15445(17) 0.0296(4) Uani 1 1 d .
H10 H 0.5241 0.2965 0.0954 0.035 Uiso 1 1 calc R
C11 C 0.6654(2) 0.34460(10) 0.24993(17) 0.0268(4) Uani 1 1 d .
C12 C 0.8269(2) 0.30544(10) 0.27592(18) 0.0283(4) Uani 1 1 d .
C13 C 1.0882(2) 0.27005(10) 0.42437(16) 0.0252(4) Uani 1 1 d .
H13 H 1.0576 0.2213 0.3938 0.030 Uiso 1 1 calc R
C14 C 1.2217(2) 0.29872(10) 0.37142(18) 0.0291(4) Uani 1 1 d .
H14A H 1.1653 0.3143 0.2900 0.035 Uiso 1 1 calc R
H14B H 1.2757 0.3404 0.4170 0.035 Uiso 1 1 calc R
C15 C 1.3553(2) 0.24437(10) 0.37121(18) 0.0305(4) Uani 1 1 d .
C16 C 1.3132(3) 0.18688(12) 0.2936(2) 0.0461(6) Uani 1 1 d .
H16 H 1.2036 0.1820 0.2422 0.055 Uiso 1 1 calc R
C17 C 1.4335(4) 0.13614(14) 0.2918(3) 0.0649(8) Uani 1 1 d .
H17 H 1.4034 0.0975 0.2395 0.078 Uiso 1 1 calc R
C18 C 1.5946(4) 0.14253(16) 0.3659(3) 0.0665(9) Uani 1 1 d .
H18 H 1.6744 0.1084 0.3646 0.080 Uiso 1 1 calc R
C19 C 1.6377(3) 0.19940(15) 0.4418(3) 0.0573(8) Uani 1 1 d .
H19 H 1.7481 0.2041 0.4918 0.069 Uiso 1 1 calc R
C20 C 1.5202(2) 0.25045(12) 0.4460(2) 0.0409(5) Uani 1 1 d .
H20 H 1.5519 0.2888 0.4988 0.049 Uiso 1 1 calc R
C21 C 1.1496(2) 0.26643(9) 0.55768(17) 0.0253(4) Uani 1 1 d .
C22 C 1.2983(2) 0.24236(11) 0.76671(18) 0.0340(5) Uani 1 1 d .
H22 H 1.3676 0.2290 0.8423 0.041 Uiso 1 1 calc R
C23 C 1.1568(2) 0.28199(10) 0.74387(17) 0.0270(4) Uani 1 1 d .
C24 C 1.0941(2) 0.31032(10) 0.83955(19) 0.0288(4) Uani 1 1 d .
C25 C 0.8940(2) 0.38910(11) 0.88462(16) 0.0301(4) Uani 1 1 d .
H25 H 0.9043 0.3574 0.9526 0.036 Uiso 1 1 calc R
C26 C 0.9949(2) 0.45781(11) 0.92940(17) 0.0329(5) Uani 1 1 d .
H26A H 1.1133 0.4457 0.9556 0.040 Uiso 1 1 calc R
H26B H 0.9743 0.4907 0.8627 0.040 Uiso 1 1 calc R
C27 C 0.9582(2) 0.49638(11) 1.02954(18) 0.0305(4) Uani 1 1 d .
C28 C 0.9727(2) 0.46099(12) 1.13577(18) 0.0344(5) Uani 1 1 d .
H28 H 0.9963 0.4121 1.1428 0.041 Uiso 1 1 calc R
C29 C 0.9518(2) 0.49850(14) 1.2320(2) 0.0428(6) Uani 1 1 d .
H29 H 0.9636 0.4749 1.3034 0.051 Uiso 1 1 calc R
C30 C 0.9139(3) 0.57007(14) 1.2208(2) 0.0517(7) Uani 1 1 d .
H30 H 0.9010 0.5952 1.2850 0.062 Uiso 1 1 calc R
C31 C 0.8948(3) 0.60509(14) 1.1153(3) 0.0555(7) Uani 1 1 d .
H31 H 0.8676 0.6536 1.1077 0.067 Uiso 1 1 calc R
C32 C 0.9163(2) 0.56808(12) 1.0203(2) 0.0411(5) Uani 1 1 d .
H32 H 0.9021 0.5920 0.9488 0.049 Uiso 1 1 calc R
C33 C 0.7116(2) 0.40556(10) 0.82212(17) 0.0279(4) Uani 1 1 d .
C34 C 0.4161(2) 0.43520(11) 0.76579(17) 0.0336(5) Uani 1 1 d .
H34 H 0.3048 0.4451 0.7574 0.040 Uiso 1 1 calc R
C35 C 0.4828(2) 0.43808(9) 0.67607(17) 0.0253(4) Uani 1 1 d .
C36 C 0.3938(2) 0.45863(10) 0.55138(17) 0.0252(4) Uani 1 1 d .
C37 C 0.9435(4) 0.54277(18) 0.6096(3) 0.0788(9) Uani 1 1 d .
H37A H 0.8421 0.5492 0.6285 0.118 Uiso 1 1 calc R
H37B H 0.9308 0.5643 0.5336 0.118 Uiso 1 1 calc R
H37C H 1.0351 0.5651 0.6699 0.118 Uiso 1 1 calc R

loop_
_atom_site_aniso_label
_atom_site_aniso_U_11
_atom_site_aniso_U_22
_atom_site_aniso_U_33
_atom_site_aniso_U_23
_atom_site_aniso_U_13
_atom_site_aniso_U_12
S1 0.0256(2) 0.0360(3) 0.0203(3) -0.0001(2) 0.0030(2) -0.00043(19)
S2 0.0402(3) 0.0637(4) 0.0242(3) 0.0068(2) 0.0156(3) 0.0044(3)
S3 0.0389(3) 0.0475(3) 0.0349(3) 0.0105(2) 0.0158(3) 0.0220(2)
O1 0.0370(8) 0.0543(10) 0.0388(9) -0.0228(7) 0.0096(8) 0.0028(7)
O2 0.0467(8) 0.0455(9) 0.0212(9) 0.0011(7) 0.0018(8) 0.0144(7)
O3 0.0272(7) 0.0483(9) 0.0287(9) 0.0022(6) 0.0090(7) 0.0052(6)
O4 0.0991(15) 0.0627(14) 0.1241(19) 0.0141(12) 0.0827(16) 0.0144(11)
N1 0.0231(7) 0.0331(9) 0.0197(9) 0.0030(7) 0.0054(7) 0.0029(6)
N2 0.0251(7) 0.0290(9) 0.0203(9) -0.0002(6) 0.0064(7) -0.0015(6)
N3 0.0265(8) 0.0283(9) 0.0237(10) -0.0054(6) 0.0080(8) 0.0042(6)
N4 0.0263(8) 0.0280(9) 0.0256(9) -0.0004(7) 0.0064(8) 0.0046(6)
N5 0.0394(9) 0.0467(11) 0.0179(10) -0.0018(7) 0.0052(9) 0.0155(8)
N6 0.0292(8) 0.0334(9) 0.0198(10) 0.0009(7) 0.0086(8) 0.0038(6)
C1 0.0234(9) 0.0292(10) 0.0198(11) 0.0032(7) 0.0046(9) 0.0008(7)
C2 0.0338(10) 0.0265(10) 0.0306(12) 0.0000(8) 0.0086(10) -0.0029(8)
C3 0.0291(9) 0.0271(10) 0.0341(12) 0.0058(8) 0.0067(10) -0.0077(7)
C4 0.0340(12) 0.0349(12) 0.0557(17) 0.0057(11) 0.0079(12) 0.0013(8)
C5 0.0379(12) 0.0397(14) 0.072(2) 0.0244(13) -0.0102(15) 0.0038(10)
C6 0.0635(17) 0.0530(17) 0.0480(18) 0.0221(13) -0.0010(16) -0.0137(13)
C7 0.0636(15) 0.0542(16) 0.0389(16) 0.0132(12) 0.0159(14) -0.0122(12)
C8 0.0428(11) 0.0358(12) 0.0354(13) 0.0081(9) 0.0133(11) -0.0054(9)
C9 0.0235(9) 0.0268(10) 0.0189(10) 0.0033(7) 0.0066(9) -0.0043(7)
C10 0.0325(10) 0.0348(11) 0.0217(11) 0.0010(8) 0.0092(10) 0.0009(8)
C11 0.0283(10) 0.0299(10) 0.0237(11) -0.0009(8) 0.0103(10) -0.0019(7)
C12 0.0254(9) 0.0332(11) 0.0252(12) -0.0033(8) 0.0066(10) -0.0023(7)
C13 0.0235(9) 0.0233(9) 0.0303(11) -0.0011(8) 0.0108(9) 0.0021(7)
C14 0.0323(9) 0.0256(10) 0.0318(11) 0.0029(8) 0.0139(10) 0.0007(8)
C15 0.0327(10) 0.0317(11) 0.0337(12) 0.0074(9) 0.0199(10) 0.0030(8)
C16 0.0456(12) 0.0457(14) 0.0550(16) -0.0069(11) 0.0274(13) 0.0032(10)
C17 0.076(2) 0.0474(16) 0.092(2) -0.0057(14) 0.0545(19) 0.0122(13)
C18 0.0629(18) 0.0487(16) 0.112(2) 0.0292(16) 0.0610(19) 0.0247(13)
C19 0.0306(11) 0.0656(19) 0.082(2) 0.0400(15) 0.0274(14) 0.0126(11)
C20 0.0325(11) 0.0473(14) 0.0470(15) 0.0136(10) 0.0189(12) -0.0034(9)
C21 0.0242(9) 0.0214(9) 0.0298(11) 0.0031(7) 0.0081(9) 0.0014(7)
C22 0.0334(10) 0.0396(12) 0.0277(12) 0.0073(9) 0.0082(10) 0.0102(8)
C23 0.0262(9) 0.0274(10) 0.0239(12) 0.0001(8) 0.0036(10) 0.0006(7)
C24 0.0300(10) 0.0286(11) 0.0246(12) -0.0019(8) 0.0042(10) 0.0037(8)
C25 0.0373(10) 0.0353(11) 0.0167(10) 0.0001(8) 0.0074(10) 0.0113(8)
C26 0.0302(10) 0.0434(12) 0.0236(11) 0.0039(9) 0.0067(10) 0.0057(9)
C27 0.0208(9) 0.0373(12) 0.0290(12) -0.0035(8) 0.0022(10) 0.0010(7)
C28 0.0281(10) 0.0433(12) 0.0291(12) 0.0000(9) 0.0057(10) 0.0075(8)
C29 0.0300(11) 0.0682(17) 0.0300(13) -0.0075(11) 0.0093(11) -0.0019(10)
C30 0.0448(13) 0.0614(18) 0.0556(17) -0.0298(13) 0.0255(14) -0.0125(11)
C31 0.0604(16) 0.0382(14) 0.078(2) -0.0174(13) 0.0368(17) -0.0100(11)
C32 0.0407(11) 0.0386(14) 0.0444(15) -0.0004(10) 0.0146(12) -0.0031(9)
C33 0.0333(10) 0.0297(11) 0.0205(11) -0.0025(8) 0.0086(10) 0.0018(8)
C34 0.0277(10) 0.0466(13) 0.0265(12) -0.0013(9) 0.0091(10) -0.0018(8)
C35 0.0288(9) 0.0248(10) 0.0232(11) -0.0020(7) 0.0098(10) -0.0012(7)
C36 0.0278(9) 0.0227(9) 0.0257(11) -0.0049(8) 0.0093(9) -0.0030(7)
C37 0.0692(18) 0.076(2) 0.097(3) 0.0116(18) 0.035(2) 0.0146(16)

loop_
_atom_type_symbol
_atom_type_description
_atom_type_scat_dispersion_real
_atom_type_scat_dispersion_imag
_atom_type_scat_source
C C 0.0033 0.0016 'International Tables Vol C Tables 4.2.6.8 and 6.1.1.4'
H H 0.0000 0.0000 'International Tables Vol C Tables 4.2.6.8 and 6.1.1.4'
N N 0.0061 0.0033 'International Tables Vol C Tables 4.2.6.8 and 6.1.1.4'
O O 0.0106 0.0060 'International Tables Vol C Tables 4.2.6.8 and 6.1.1.4'
S S 0.1246 0.1234 'International Tables Vol C Tables 4.2.6.8 and 6.1.1.4'

loop_
_geom_angle_atom_site_label_1
_geom_angle_atom_site_label_2
_geom_angle_atom_site_label_3
_geom_angle
C10 S1 C9 89.60(9)
C34 S2 C33 89.78(9)
C22 S3 C21 89.84(9)
C36 N1 C1 124.27(15)
C9 N2 C11 109.79(16)
C12 N3 C13 120.18(14)
C21 N4 C23 110.43(15)
C24 N5 C25 119.89(17)
C33 N6 C35 111.29(13)
N1 C1 C9 107.77(14)
N1 C1 C2 109.42(15)
C9 C1 C2 112.52(12)
C3 C2 C1 116.10(16)
C4 C3 C8 117.8(2)
C4 C3 C2 121.06(17)
C8 C3 C2 121.12(18)
C3 C4 C5 120.8(2)
C6 C5 C4 120.1(2)
C7 C6 C5 119.7(3)
C6 C7 C8 121.2(2)
C7 C8 C3 120.3(2)
N2 C9 C1 122.15(16)
N2 C9 S1 114.77(13)
C1 C9 S1 123.08(12)
C11 C10 S1 109.60(14)
C10 C11 N2 116.25(15)
C10 C11 C12 123.25(16)
N2 C11 C12 120.41(18)
O1 C12 N3 122.31(16)
O1 C12 C11 121.23(18)
N3 C12 C11 116.44(15)
N3 C13 C21 109.05(12)
N3 C13 C14 110.57(14)
C21 C13 C14 113.38(15)
C15 C14 C13 114.12(14)
C20 C15 C16 118.32(18)
C20 C15 C14 122.32(18)
C16 C15 C14 119.36(19)
C15 C16 C17 120.5(2)
C18 C17 C16 120.7(3)
C17 C18 C19 119.3(2)
C18 C19 C20 121.3(3)
C15 C20 C19 120.0(2)
N4 C21 C13 123.80(16)
N4 C21 S3 114.09(14)
C13 C21 S3 122.10(11)
C23 C22 S3 109.91(16)
C22 C23 N4 115.74(15)
C22 C23 C24 123.24(18)
N4 C23 C24 121.02(15)
O2 C24 N5 124.77(16)
O2 C24 C23 120.90(16)
N5 C24 C23 114.33(18)
N5 C25 C33 107.82(15)
N5 C25 C26 110.08(13)
C33 C25 C26 111.26(16)
C27 C26 C25 115.97(13)
C32 C27 C28 118.42(17)
C32 C27 C26 120.97(17)
C28 C27 C26 120.55(19)
C27 C28 C29 120.3(2)
C30 C29 C28 119.7(2)
C31 C30 C29 120.4(2)
C30 C31 C32 119.8(2)
C31 C32 C27 121.2(2)
N6 C33 C25 122.97(13)
N6 C33 S2 113.88(13)
C25 C33 S2 123.03(13)
C35 C34 S2 110.28(14)
C34 C35 N6 114.76(18)
C34 C35 C36 126.26(16)
N6 C35 C36 118.96(14)
O3 C36 N1 123.60(18)
O3 C36 C35 122.50(14)
N1 C36 C35 113.89(15)

loop_
_geom_bond_atom_site_label_1
_geom_bond_atom_site_label_2
_geom_bond_distance
S1 C10 1.7060(18)
S1 C9 1.7232(19)
S2 C34 1.702(2)
S2 C33 1.7309(15)
S3 C22 1.7036(18)
S3 C21 1.7306(19)
O1 C12 1.235(2)
O2 C24 1.215(2)
O3 C36 1.232(2)
O4 C37 1.399(3)
N1 C36 1.3417(19)
N1 C1 1.456(2)
N2 C9 1.307(2)
N2 C11 1.375(2)
N3 C12 1.337(2)
N3 C13 1.452(2)
N4 C21 1.3061(19)
N4 C23 1.381(2)
N5 C24 1.338(2)
N5 C25 1.463(2)
N6 C33 1.298(2)
N6 C35 1.383(2)
C1 C9 1.508(2)
C1 C2 1.537(2)
C2 C3 1.509(3)
C3 C4 1.382(3)
C3 C8 1.393(3)
C4 C5 1.396(3)
C5 C6 1.371(4)
C6 C7 1.349(4)
C7 C8 1.388(3)
C10 C11 1.354(3)
C11 C12 1.486(3)
C13 C21 1.495(3)
C13 C14 1.552(2)
C14 C15 1.516(2)
C15 C20 1.388(3)
C15 C16 1.381(3)
C16 C17 1.392(3)
C17 C18 1.360(4)
C18 C19 1.361(4)
C19 C20 1.386(3)
C22 C23 1.353(2)
C23 C24 1.496(2)
C25 C33 1.505(3)
C25 C26 1.533(3)
C26 C27 1.504(2)
C27 C32 1.377(3)
C27 C28 1.391(3)
C28 C29 1.397(3)
C29 C30 1.368(3)
C30 C31 1.373(4)
C31 C32 1.382(3)
C34 C35 1.357(2)
C35 C36 1.473(3)
